data_7715659
loop_
_publ_author_name
'Chang, Chen-Chieh'
'Chen, Ming-Tsz'
'Huang, Tzu-Lun'
'Chen, Chi-Tien'

_publ_section_title
;
 Tunable zinc benzamidinate complexes: coordination modes and catalytic
 activity in the ring-opening polymerization of L-lactide.
;
_journal_issue 16
_journal_name_full 'Dalton transactions (Cambridge, England : 2003)'
_journal_page_first 7229
_journal_page_last 7238
_journal_paper_doi 10.1039/d4dt00188e
_journal_volume 53
_journal_year 2024
_chemical_formula_moiety 'C38 H50 N6 Zn2'
_chemical_formula_sum 'C38 H50 N6 Zn2'
_chemical_formula_weight 721.58
_space_group_IT_number 14
_space_group_name_Hall '-P 2yn'
_space_group_name_H-M_alt 'P 1 21/n 1'
_symmetry_cell_setting monoclinic
_symmetry_space_group_name_H-M 'P 1 21/n 1'
_atom_sites_solution_hydrogens geom
_atom_sites_solution_primary direct
_atom_sites_solution_secondary difmap
_audit_creation_method SHELXL-97
_audit_update_record
;
2015-02-03 deposited with the CCDC.	2024-04-03 downloaded from the CCDC.
;
_cell_angle_alpha 90.00
_cell_angle_beta 98.548(2)
_cell_angle_gamma 90.00
_cell_formula_units_Z 2
_cell_length_a 8.4604(2)
_cell_length_b 9.6640(2)
_cell_length_c 22.0213(5)
_cell_measurement_reflns_used 9610
_cell_measurement_temperature 100(2)
_cell_measurement_theta_max 29.0926
_cell_measurement_theta_min 2.8004
_cell_volume 1780.49(7)
_computing_cell_refinement
; 
CrysAlis CCD, Oxford Diffraction Ltd., 
Version 1.171.32.29 (release 10-06-2008 CrysAlis171 .NET) 
(compiled Jun 10 2008,16:49:55) 
;
_computing_data_collection
; 
CrysAlis CCD, Oxford Diffraction Ltd., 
Version 1.171.32.29 (release 10-06-2008 CrysAlis171 .NET) 
(compiled Jun 10 2008,16:49:55) 
;
_computing_data_reduction
; 
CrysAlis CCD, Oxford Diffraction Ltd., 
Version 1.171.32.29 (release 10-06-2008 CrysAlis171 .NET) 
(compiled Jun 10 2008,16:49:55) 
;
_computing_molecular_graphics 'Bruker SHELXTL'
_computing_publication_material 'Bruker SHELXTL'
_computing_structure_refinement 'SHELXL-97 (Sheldrick, 1997)'
_computing_structure_solution 'SHELXS-97 (Sheldrick, 1990)'
_diffrn_ambient_temperature 100(2)
_diffrn_measured_fraction_theta_full 0.996
_diffrn_measured_fraction_theta_max 0.880
_diffrn_measurement_device_type 'CCD area detector'
_diffrn_measurement_method 'phi and omega scans'
_diffrn_radiation_monochromator graphite
_diffrn_radiation_source 'fine-focus sealed tube'
_diffrn_radiation_type MoK\a
_diffrn_radiation_wavelength 0.71073
_diffrn_reflns_av_R_equivalents 0.0171
_diffrn_reflns_av_sigmaI/netI 0.0218
_diffrn_reflns_limit_h_max 11
_diffrn_reflns_limit_h_min -10
_diffrn_reflns_limit_k_max 12
_diffrn_reflns_limit_k_min -10
_diffrn_reflns_limit_l_max 30
_diffrn_reflns_limit_l_min -30
_diffrn_reflns_number 13549
_diffrn_reflns_theta_full 25.00
_diffrn_reflns_theta_max 29.15
_diffrn_reflns_theta_min 2.82
_exptl_absorpt_coefficient_mu 1.382
_exptl_absorpt_correction_T_max 0.7695
_exptl_absorpt_correction_T_min 0.6819
_exptl_absorpt_correction_type multi-scan
_exptl_absorpt_process_details
; 
CrysAlis RED, Oxford Diffraction Ltd., 
Version 1.171.32.29 (release 10-06-2008 CrysAlis171 .NET) 
(compiled Jun 10 2008,16:49:55) 
Empirical absorption correction using spherical harmonics, 
 implemented in SCALE3 ABSPACK scaling algorithm. 
;
_exptl_crystal_colour colorless
_exptl_crystal_density_diffrn 1.346
_exptl_crystal_density_method 'not measured'
_exptl_crystal_description parallelpied
_exptl_crystal_F_000 760
_exptl_crystal_size_max 0.30
_exptl_crystal_size_mid 0.20
_exptl_crystal_size_min 0.20
_refine_diff_density_max 0.614
_refine_diff_density_min -0.466
_refine_diff_density_rms 0.062
_refine_ls_extinction_method none
_refine_ls_goodness_of_fit_ref 1.003
_refine_ls_hydrogen_treatment constr
_refine_ls_matrix_type full
_refine_ls_number_parameters 217
_refine_ls_number_reflns 4231
_refine_ls_number_restraints 0
_refine_ls_restrained_S_all 1.003
_refine_ls_R_factor_all 0.0406
_refine_ls_R_factor_gt 0.0330
_refine_ls_shift/su_max 0.001
_refine_ls_shift/su_mean 0.000
_refine_ls_structure_factor_coef Fsqd
_refine_ls_weighting_details 'calc w=1/[\s^2^(Fo^2^)+(0.1000P)^2^+0.0000P] where P=(Fo^2^+2Fc^2^)/3'
_refine_ls_weighting_scheme calc
_refine_ls_wR_factor_gt 0.1204
_refine_ls_wR_factor_ref 0.1242
_reflns_number_gt 3623
_reflns_number_total 4231
_reflns_threshold_expression >2sigma(I)
_cod_data_source_file d4dt00188e2.cif
_cod_data_source_block ctc342
_cod_depositor_comments
;
The following automatic conversions were performed:

data item '_exptl_absorpt_correction_type' value 'multi-scan ' was
changed to 'multi-scan' in accordance with the
/home/data/users/saulius/crontab/automatic-downloads/rss-feeds/RSC/lib/dictionaries/cif_core.dic
dictionary named 'cif_core.dic' version 2.4.2 last updated on
2011-04-26.

data item '_symmetry_cell_setting' value 'Monoclinic' was changed to
'monoclinic' in accordance with the
/home/data/users/saulius/crontab/automatic-downloads/rss-feeds/RSC/lib/dictionaries/cif_core.dic
dictionary named 'cif_core.dic' version 2.4.2 last updated on
2011-04-26.

Automatic conversion script
Id: cif_fix_values 8170 2020-07-09 18:12:32Z antanas 

 Adding full bibliography for 7715657--7715661.cif.
;
_cod_original_sg_symbol_H-M P21/n
_cod_database_code 7715659

loop_
_symmetry_equiv_pos_as_xyz
'x, y, z'
'-x+1/2, y+1/2, -z+1/2'
'-x, -y, -z'
'x-1/2, -y-1/2, z-1/2'

loop_
_atom_site_label
_atom_site_type_symbol
_atom_site_fract_x
_atom_site_fract_y
_atom_site_fract_z
_atom_site_U_iso_or_equiv
_atom_site_adp_type
_atom_site_occupancy
_atom_site_symmetry_multiplicity
_atom_site_calc_flag
_atom_site_refinement_flags
_atom_site_disorder_assembly
_atom_site_disorder_group
Zn Zn 0.48122(4) 1.10652(3) -0.061326(13) 0.01262(12) Uani 0.88 1 d P . .
Zn' Zn 0.4924(13) 1.1163(11) -0.0555(7) 0.181(8) Uani 0.12 1 d P . .
N1 N 0.6043(2) 1.08425(18) 0.09058(8) 0.0192(4) Uani 1 1 d . . .
N2 N 0.6927(2) 1.11060(18) -0.00220(9) 0.0222(4) Uani 1 1 d . . .
N3 N 0.6403(2) 1.1742(2) -0.13137(8) 0.0229(4) Uani 1 1 d . . .
C1 C 0.7051(2) 1.1389(2) 0.05668(10) 0.0189(4) Uani 1 1 d . . .
C2 C 0.6057(2) 1.1313(2) 0.15199(10) 0.0196(4) Uani 1 1 d . . .
C3 C 0.6705(3) 1.0472(3) 0.20077(10) 0.0247(5) Uani 1 1 d . . .
H3A H 0.7182 0.9615 0.1926 0.030 Uiso 1 1 calc R . .
C4 C 0.6663(3) 1.0867(3) 0.26111(11) 0.0289(5) Uani 1 1 d . . .
H4A H 0.7109 1.0281 0.2939 0.035 Uiso 1 1 calc R . .
C5 C 0.5973(3) 1.2111(3) 0.27363(11) 0.0311(6) Uani 1 1 d . . .
H5A H 0.5934 1.2379 0.3149 0.037 Uiso 1 1 calc R . .
C6 C 0.5336(3) 1.2968(3) 0.22513(11) 0.0287(5) Uani 1 1 d . . .
H6A H 0.4868 1.3829 0.2334 0.034 Uiso 1 1 calc R . .
C7 C 0.5380(2) 1.2570(2) 0.16462(10) 0.0232(5) Uani 1 1 d . . .
H7A H 0.4945 1.3161 0.1319 0.028 Uiso 1 1 calc R . .
C8 C 0.8369(2) 1.2327(2) 0.08716(9) 0.0184(4) Uani 1 1 d . . .
C9 C 0.9609(2) 1.1792(2) 0.12899(10) 0.0218(4) Uani 1 1 d . . .
H9A H 0.9625 1.0837 0.1394 0.026 Uiso 1 1 calc R . .
C10 C 1.0827(3) 1.2662(2) 0.15560(10) 0.0253(5) Uani 1 1 d . . .
H10A H 1.1675 1.2298 0.1843 0.030 Uiso 1 1 calc R . .
C11 C 1.0818(3) 1.4052(2) 0.14076(12) 0.0274(5) Uani 1 1 d . . .
H11A H 1.1658 1.4639 0.1590 0.033 Uiso 1 1 calc R . .
C12 C 0.9578(3) 1.4584(2) 0.09925(11) 0.0267(5) Uani 1 1 d . . .
H12A H 0.9567 1.5538 0.0888 0.032 Uiso 1 1 calc R . .
C13 C 0.8350(3) 1.3725(2) 0.07277(11) 0.0233(5) Uani 1 1 d . . .
H13A H 0.7493 1.4096 0.0447 0.028 Uiso 1 1 calc R . .
C14 C 0.8270(3) 1.1404(3) -0.03501(11) 0.0260(5) Uani 1 1 d . . .
H14A H 0.8682 1.0530 -0.0501 0.031 Uiso 1 1 calc R . .
H14B H 0.9144 1.1846 -0.0067 0.031 Uiso 1 1 calc R . .
C15 C 0.7732(3) 1.2360(3) -0.08878(10) 0.0275(5) Uani 1 1 d . . .
H15A H 0.7381 1.3253 -0.0733 0.033 Uiso 1 1 calc R . .
H15B H 0.8643 1.2545 -0.1111 0.033 Uiso 1 1 calc R . .
C16 C 0.7032(3) 1.0629(3) -0.16698(11) 0.0287(5) Uani 1 1 d . . .
H16A H 0.7691 1.1034 -0.1954 0.043 Uiso 1 1 calc R . .
H16B H 0.6139 1.0120 -0.1903 0.043 Uiso 1 1 calc R . .
H16C H 0.7683 0.9995 -0.1389 0.043 Uiso 1 1 calc R . .
C17 C 0.5652(3) 1.2813(3) -0.17332(12) 0.0358(6) Uani 1 1 d . . .
H17A H 0.6377 1.3068 -0.2023 0.054 Uiso 1 1 calc R . .
H17B H 0.5427 1.3630 -0.1496 0.054 Uiso 1 1 calc R . .
H17C H 0.4651 1.2456 -0.1960 0.054 Uiso 1 1 calc R . .
C18 C 0.3045(3) 1.2417(3) -0.05554(11) 0.0332(6) Uani 1 1 d . . .
H18A H 0.3179 1.3210 -0.0828 0.040 Uiso 1 1 d R . .
H18B H 0.2021 1.1962 -0.0718 0.040 Uiso 1 1 d R . .
C19 C 0.2914(4) 1.2973(3) 0.00735(12) 0.0438(7) Uani 1 1 d . . .
H19A H 0.2010 1.3615 0.0046 0.066 Uiso 1 1 calc R . .
H19B H 0.3902 1.3460 0.0237 0.066 Uiso 1 1 calc R . .
H19C H 0.2744 1.2205 0.0347 0.066 Uiso 1 1 calc R . .

loop_
_atom_site_aniso_label
_atom_site_aniso_U_11
_atom_site_aniso_U_22
_atom_site_aniso_U_33
_atom_site_aniso_U_23
_atom_site_aniso_U_13
_atom_site_aniso_U_12
Zn 0.01565(18) 0.01055(18) 0.01111(18) -0.00120(11) 0.00017(12) -0.00042(11)
Zn' 0.146(11) 0.133(11) 0.279(19) 0.079(8) 0.082(11) 0.015(6)
N1 0.0214(9) 0.0190(9) 0.0165(8) -0.0016(7) 0.0007(7) -0.0025(7)
N2 0.0244(10) 0.0223(10) 0.0197(9) -0.0007(7) 0.0031(8) -0.0026(7)
N3 0.0267(9) 0.0236(10) 0.0187(9) 0.0011(7) 0.0045(7) -0.0022(7)
C1 0.0196(10) 0.0144(9) 0.0207(10) 0.0001(8) -0.0038(8) -0.0003(7)
C2 0.0176(10) 0.0222(10) 0.0181(10) -0.0020(8) 0.0000(8) -0.0052(8)
C3 0.0225(11) 0.0292(12) 0.0213(11) 0.0029(9) -0.0004(8) -0.0033(9)
C4 0.0236(12) 0.0411(14) 0.0209(11) 0.0051(10) -0.0004(9) -0.0055(10)
C5 0.0305(12) 0.0445(15) 0.0192(11) -0.0068(10) 0.0063(9) -0.0113(10)
C6 0.0281(12) 0.0322(13) 0.0267(11) -0.0081(10) 0.0069(9) -0.0019(9)
C7 0.0217(10) 0.0240(11) 0.0233(11) -0.0002(9) 0.0016(8) -0.0038(8)
C8 0.0196(10) 0.0186(10) 0.0169(9) -0.0030(8) 0.0024(8) -0.0031(8)
C9 0.0228(10) 0.0220(11) 0.0204(10) -0.0006(8) 0.0031(8) 0.0004(8)
C10 0.0198(10) 0.0329(13) 0.0217(11) -0.0024(9) -0.0015(8) -0.0001(9)
C11 0.0223(11) 0.0288(12) 0.0305(12) -0.0114(9) 0.0021(10) -0.0073(9)
C12 0.0271(11) 0.0195(11) 0.0331(12) -0.0047(9) 0.0036(9) -0.0017(9)
C13 0.0249(11) 0.0204(11) 0.0237(11) -0.0010(8) 0.0008(9) -0.0012(8)
C14 0.0244(11) 0.0329(12) 0.0209(11) -0.0050(9) 0.0043(9) -0.0065(9)
C15 0.0323(12) 0.0277(12) 0.0236(11) -0.0041(9) 0.0077(9) -0.0127(9)
C16 0.0264(12) 0.0351(13) 0.0257(12) -0.0104(10) 0.0076(9) -0.0055(10)
C17 0.0408(14) 0.0363(15) 0.0309(13) 0.0136(11) 0.0070(11) -0.0008(11)
C18 0.0407(14) 0.0334(14) 0.0264(12) 0.0058(10) 0.0083(10) 0.0139(11)
C19 0.0541(17) 0.0482(18) 0.0307(14) 0.0058(12) 0.0112(12) 0.0245(14)

loop_
_atom_type_symbol
_atom_type_description
_atom_type_scat_dispersion_real
_atom_type_scat_dispersion_imag
_atom_type_scat_source
C C 0.0033 0.0016 'International Tables Vol C Tables 4.2.6.8 and 6.1.1.4'
H H 0.0000 0.0000 'International Tables Vol C Tables 4.2.6.8 and 6.1.1.4'
N N 0.0061 0.0033 'International Tables Vol C Tables 4.2.6.8 and 6.1.1.4'
Zn Zn 0.2839 1.4301 'International Tables Vol C Tables 4.2.6.8 and 6.1.1.4'

loop_
_geom_angle_atom_site_label_1
_geom_angle_atom_site_label_2
_geom_angle_atom_site_label_3
_geom_angle
_geom_angle_site_symmetry_1
_geom_angle_site_symmetry_3
_geom_angle_publ_flag
C18 Zn N1 112.01(10) . 3_675 ?
C18 Zn N2 122.41(9) . . ?
N1 Zn N2 116.79(7) 3_675 . ?
C18 Zn N3 112.08(9) . . ?
N1 Zn N3 105.11(7) 3_675 . ?
N2 Zn N3 82.94(7) . . ?
N2 Zn' C18 130.5(8) . . ?
N2 Zn' N1 116.1(5) . 3_675 ?
C18 Zn' N1 106.3(5) . 3_675 ?
N2 Zn' N3 85.7(4) . . ?
C18 Zn' N3 111.8(5) . . ?
N1 Zn' N3 100.0(6) 3_675 . ?
C1 N1 C2 119.49(17) . . ?
C1 N1 Zn 114.12(15) . 3_675 ?
C2 N1 Zn 122.58(14) . 3_675 ?
C1 N1 Zn' 113.0(4) . 3_675 ?
C2 N1 Zn' 124.4(4) . 3_675 ?
Zn N1 Zn' 2.5(3) 3_675 3_675 ?
C1 N2 C14 119.51(18) . . ?
C1 N2 Zn' 122.2(4) . . ?
C14 N2 Zn' 111.9(4) . . ?
C1 N2 Zn 124.36(15) . . ?
C14 N2 Zn 111.02(14) . . ?
Zn' N2 Zn 3.2(4) . . ?
C17 N3 C16 109.63(19) . . ?
C17 N3 C15 109.37(19) . . ?
C16 N3 C15 109.36(18) . . ?
C17 N3 Zn 112.50(14) . . ?
C16 N3 Zn 116.39(15) . . ?
C15 N3 Zn 98.95(12) . . ?
C17 N3 Zn' 113.4(3) . . ?
C16 N3 Zn' 119.1(3) . . ?
C15 N3 Zn' 94.7(4) . . ?
Zn N3 Zn' 4.4(4) . . ?
N2 C1 N1 120.63(19) . . ?
N2 C1 C8 120.5(2) . . ?
N1 C1 C8 118.86(19) . . ?
C7 C2 C3 118.9(2) . . ?
C7 C2 N1 121.6(2) . . ?
C3 C2 N1 119.5(2) . . ?
C4 C3 C2 121.0(2) . . ?
C4 C3 H3A 119.5 . . ?
C2 C3 H3A 119.5 . . ?
C5 C4 C3 120.1(2) . . ?
C5 C4 H4A 119.9 . . ?
C3 C4 H4A 119.9 . . ?
C4 C5 C6 119.4(2) . . ?
C4 C5 H5A 120.3 . . ?
C6 C5 H5A 120.3 . . ?
C7 C6 C5 120.4(2) . . ?
C7 C6 H6A 119.8 . . ?
C5 C6 H6A 119.8 . . ?
C2 C7 C6 120.3(2) . . ?
C2 C7 H7A 119.9 . . ?
C6 C7 H7A 119.9 . . ?
C13 C8 C9 119.74(19) . . ?
C13 C8 C1 119.90(19) . . ?
C9 C8 C1 120.35(19) . . ?
C8 C9 C10 119.6(2) . . ?
C8 C9 H9A 120.2 . . ?
C10 C9 H9A 120.2 . . ?
C11 C10 C9 120.7(2) . . ?
C11 C10 H10A 119.7 . . ?
C9 C10 H10A 119.7 . . ?
C12 C11 C10 119.6(2) . . ?
C12 C11 H11A 120.2 . . ?
C10 C11 H11A 120.2 . . ?
C11 C12 C13 120.1(2) . . ?
C11 C12 H12A 119.9 . . ?
C13 C12 H12A 119.9 . . ?
C8 C13 C12 120.2(2) . . ?
C8 C13 H13A 119.9 . . ?
C12 C13 H13A 119.9 . . ?
N2 C14 C15 109.90(19) . . ?
N2 C14 H14A 109.7 . . ?
C15 C14 H14A 109.7 . . ?
N2 C14 H14B 109.7 . . ?
C15 C14 H14B 109.7 . . ?
H14A C14 H14B 108.2 . . ?
N3 C15 C14 111.14(18) . . ?
N3 C15 H15A 109.4 . . ?
C14 C15 H15A 109.4 . . ?
N3 C15 H15B 109.4 . . ?
C14 C15 H15B 109.4 . . ?
H15A C15 H15B 108.0 . . ?
N3 C16 H16A 109.5 . . ?
N3 C16 H16B 109.5 . . ?
H16A C16 H16B 109.5 . . ?
N3 C16 H16C 109.5 . . ?
H16A C16 H16C 109.5 . . ?
H16B C16 H16C 109.5 . . ?
N3 C17 H17A 109.5 . . ?
N3 C17 H17B 109.5 . . ?
H17A C17 H17B 109.5 . . ?
N3 C17 H17C 109.5 . . ?
H17A C17 H17C 109.5 . . ?
H17B C17 H17C 109.5 . . ?
C19 C18 Zn' 112.5(5) . . ?
C19 C18 Zn 116.67(17) . . ?
Zn' C18 Zn 5.0(4) . . ?
C19 C18 H18A 108.2 . . ?
Zn' C18 H18A 107.9 . . ?
Zn C18 H18A 108.2 . . ?
C19 C18 H18B 108.2 . . ?
Zn' C18 H18B 112.6 . . ?
Zn C18 H18B 108.0 . . ?
H18A C18 H18B 107.3 . . ?
C18 C19 H19A 109.5 . . ?
C18 C19 H19B 109.5 . . ?
H19A C19 H19B 109.5 . . ?
C18 C19 H19C 109.5 . . ?
H19A C19 H19C 109.5 . . ?
H19B C19 H19C 109.5 . . ?

loop_
_geom_bond_atom_site_label_1
_geom_bond_atom_site_label_2
_geom_bond_distance
_geom_bond_site_symmetry_2
_geom_bond_publ_flag
Zn C18 2.004(2) . ?
Zn N1 2.0490(18) 3_675 ?
Zn N2 2.0510(19) . ?
Zn N3 2.2885(18) . ?
Zn' N2 1.914(13) . ?
Zn' C18 1.999(11) . ?
Zn' N1 2.198(13) 3_675 ?
Zn' N3 2.301(12) . ?
N1 C1 1.324(3) . ?
N1 C2 1.425(3) . ?
N1 Zn 2.0490(18) 3_675 ?
N1 Zn' 2.198(13) 3_675 ?
N2 C1 1.314(3) . ?
N2 C14 1.462(3) . ?
N3 C17 1.468(3) . ?
N3 C16 1.476(3) . ?
N3 C15 1.478(3) . ?
C1 C8 1.514(3) . ?
C2 C7 1.388(3) . ?
C2 C3 1.393(3) . ?
C3 C4 1.388(3) . ?
C3 H3A 0.9500 . ?
C4 C5 1.381(4) . ?
C4 H4A 0.9500 . ?
C5 C6 1.396(3) . ?
C5 H5A 0.9500 . ?
C6 C7 1.393(3) . ?
C6 H6A 0.9500 . ?
C7 H7A 0.9500 . ?
C8 C13 1.387(3) . ?
C8 C9 1.389(3) . ?
C9 C10 1.391(3) . ?
C9 H9A 0.9500 . ?
C10 C11 1.382(3) . ?
C10 H10A 0.9500 . ?
C11 C12 1.384(3) . ?
C11 H11A 0.9500 . ?
C12 C13 1.389(3) . ?
C12 H12A 0.9500 . ?
C13 H13A 0.9500 . ?
C14 C15 1.518(3) . ?
C14 H14A 0.9900 . ?
C14 H14B 0.9900 . ?
C15 H15A 0.9900 . ?
C15 H15B 0.9900 . ?
C16 H16A 0.9800 . ?
C16 H16B 0.9800 . ?
C16 H16C 0.9800 . ?
C17 H17A 0.9800 . ?
C17 H17B 0.9800 . ?
C17 H17C 0.9800 . ?
C18 C19 1.505(4) . ?
C18 H18A 0.9898 . ?
C18 H18B 0.9900 . ?
C19 H19A 0.9800 . ?
C19 H19B 0.9800 . ?
C19 H19C 0.9800 . ?
